data_2215995
loop_
_publ_author_name
'Odaba\,so\<glu, Mustafa'
'B\"uy\"ukg\"ung\"or, Orhan'

_publ_section_title
;
 3-(6-Methyl-2-pyridylamino)isobenzofuran-1(3<i>H</i>)-one
;
_journal_coeditor_code HK2338
_journal_issue 11
_journal_name_full 'Acta Crystallographica Section E'
_journal_page_first o4348
_journal_page_last o4348
_journal_paper_doi 10.1107/S1600536807049677
_journal_volume 63
_journal_year 2007
_chemical_formula_iupac 'C14 H12 N2 O2'
_chemical_formula_moiety 'C14 H12 N2 O2'
_chemical_formula_sum 'C14 H12 N2 O2'
_chemical_formula_weight 240.26
_chemical_name_systematic
;
3-(6-Methyl-2-pyridylamino)isobenzofuran-1(3H)-one
;
_space_group_IT_number 61
_symmetry_cell_setting orthorhombic
_symmetry_space_group_name_Hall '-P 2ac 2ab'
_symmetry_space_group_name_H-M 'P b c a'
_atom_sites_solution_hydrogens geom
_atom_sites_solution_primary direct
_atom_sites_solution_secondary difmap
_audit_creation_method SHELXL-97
_cell_angle_alpha 90.00
_cell_angle_beta 90.00
_cell_angle_gamma 90.00
_cell_formula_units_Z 8
_cell_length_a 10.1367(7)
_cell_length_b 22.519(2)
_cell_length_c 10.8253(8)
_cell_measurement_reflns_used 11933
_cell_measurement_temperature 296
_cell_measurement_theta_max 27.21
_cell_measurement_theta_min 1.81
_cell_volume 2471.1(3)
_computing_cell_refinement 'X-AREA (Stoe & Cie, 2002)'
_computing_data_collection 'X-AREA (Stoe & Cie, 2002)'
_computing_data_reduction 'X-RED32 (Stoe & Cie, 2002)'
_computing_molecular_graphics 'ORTEP-3 for Windows (Farrugia, 1997)'
_computing_publication_material 'WinGX (Farrugia, 1999)'
_computing_structure_refinement 'SHELXL97 (Sheldrick, 1997)'
_computing_structure_solution 'SHELXS97 (Sheldrick, 1997)'
_diffrn_ambient_temperature 296
_diffrn_detector_area_resol_mean 6.67
_diffrn_measured_fraction_theta_full 1.000
_diffrn_measured_fraction_theta_max 1.000
_diffrn_measurement_device_type 'Stoe IPDSII'
_diffrn_measurement_method \w
_diffrn_radiation_monochromator graphite
_diffrn_radiation_source 'fine-focus sealed tube'
_diffrn_radiation_type MoK\a
_diffrn_radiation_wavelength 0.71073
_diffrn_reflns_av_R_equivalents 0.0556
_diffrn_reflns_av_sigmaI/netI 0.0320
_diffrn_reflns_limit_h_max 12
_diffrn_reflns_limit_h_min -12
_diffrn_reflns_limit_k_max 27
_diffrn_reflns_limit_k_min -27
_diffrn_reflns_limit_l_max 13
_diffrn_reflns_limit_l_min -13
_diffrn_reflns_number 17021
_diffrn_reflns_theta_full 26.00
_diffrn_reflns_theta_max 26.00
_diffrn_reflns_theta_min 1.81
_diffrn_standards_decay_% <2
_exptl_absorpt_coefficient_mu 0.088
_exptl_absorpt_correction_T_max 0.9899
_exptl_absorpt_correction_T_min 0.9700
_exptl_absorpt_correction_type integration
_exptl_absorpt_process_details '(X-RED32; Stoe & Cie, 2002)'
_exptl_crystal_colour colorless
_exptl_crystal_density_diffrn 1.292
_exptl_crystal_density_method 'not measured'
_exptl_crystal_description prism
_exptl_crystal_F_000 1008
_exptl_crystal_size_max 0.64
_exptl_crystal_size_mid 0.36
_exptl_crystal_size_min 0.14
_refine_diff_density_max 0.086
_refine_diff_density_min -0.094
_refine_ls_extinction_coef 0.0065(8)
_refine_ls_extinction_expression Fc^*^=kFc[1+0.001xFc^2^\l^3^/sin(2\q)]^-1/4^
_refine_ls_extinction_method 'SHELXL97 (Sheldrick, 1997)'
_refine_ls_goodness_of_fit_ref 0.891
_refine_ls_hydrogen_treatment refall
_refine_ls_matrix_type full
_refine_ls_number_parameters 212
_refine_ls_number_reflns 2437
_refine_ls_number_restraints 0
_refine_ls_restrained_S_all 0.891
_refine_ls_R_factor_all 0.0868
_refine_ls_R_factor_gt 0.0372
_refine_ls_shift/su_max 0.000
_refine_ls_shift/su_mean 0.000
_refine_ls_structure_factor_coef Fsqd
_refine_ls_weighting_details 'calc w=1/[\s^2^(Fo^2^)+(0.0472P)^2^] where P=(Fo^2^+2Fc^2^)/3'
_refine_ls_weighting_scheme calc
_refine_ls_wR_factor_gt 0.0811
_refine_ls_wR_factor_ref 0.0948
_reflns_number_gt 1265
_reflns_number_total 2437
_reflns_threshold_expression I>2\s(I)
_cod_data_source_file hk2338.cif
_cod_data_source_block I
_cod_original_cell_volume 2471.0(3)
_cod_database_code 2215995
_cod_database_fobs_code 2215995

loop_
_symmetry_equiv_pos_as_xyz
'x, y, z'
'-x+1/2, -y, z+1/2'
'x+1/2, -y+1/2, -z'
'-x, y+1/2, -z+1/2'
'-x, -y, -z'
'x-1/2, y, -z-1/2'
'-x-1/2, y-1/2, z'
'x, -y-1/2, z-1/2'

loop_
_atom_site_type_symbol
_atom_site_label
_atom_site_fract_x
_atom_site_fract_y
_atom_site_fract_z
_atom_site_U_iso_or_equiv
_atom_site_adp_type
_atom_site_calc_flag
_atom_site_occupancy
O O1 1.04032(18) 0.07038(8) 0.25289(16) 0.1286(6) Uani d 1
O O2 0.90927(13) 0.10288(5) 0.40304(13) 0.0841(4) Uani d 1
N N1 0.68545(16) 0.10890(7) 0.46993(17) 0.0761(4) Uani d 1
N N2 0.75182(13) 0.18310(6) 0.60452(13) 0.0676(4) Uani d 1
C C1 0.9574(2) 0.06011(9) 0.3292(2) 0.0861(6) Uani d 1
C C2 0.89111(19) 0.00431(7) 0.35851(16) 0.0757(5) Uani d 1
C C3 0.9070(3) -0.05216(11) 0.3075(2) 0.0988(7) Uani d 1
C C4 0.8291(4) -0.09672(11) 0.3527(3) 0.1144(9) Uani d 1
C C5 0.7376(3) -0.08594(11) 0.4421(3) 0.1152(9) Uani d 1
C C6 0.7198(3) -0.03037(10) 0.4921(2) 0.0935(7) Uani d 1
C C7 0.79959(19) 0.01458(7) 0.44879(16) 0.0699(5) Uani d 1
C C8 0.80476(19) 0.07843(7) 0.48549(19) 0.0697(5) Uani d 1
C C9 0.66928(16) 0.16633(7) 0.51600(16) 0.0662(5) Uani d 1
C C10 0.56963(19) 0.20219(10) 0.4707(2) 0.0774(5) Uani d 1
C C11 0.5581(2) 0.25831(10) 0.5175(2) 0.0854(6) Uani d 1
C C12 0.6424(2) 0.27651(10) 0.6096(2) 0.0822(6) Uani d 1
C C13 0.73612(17) 0.23811(8) 0.65240(16) 0.0698(5) Uani d 1
C C14 0.8268(3) 0.25249(12) 0.7571(2) 0.0890(6) Uani d 1
H H1 0.642(2) 0.0998(9) 0.402(2) 0.101(7) Uiso d 1
H H3 0.975(2) -0.0544(9) 0.2473(19) 0.097(7) Uiso d 1
H H4 0.846(2) -0.1345(13) 0.322(3) 0.149(10) Uiso d 1
H H5 0.681(2) -0.1199(13) 0.470(2) 0.145(9) Uiso d 1
H H6 0.652(2) -0.0223(10) 0.555(2) 0.127(9) Uiso d 1
H H8 0.8356(16) 0.0860(7) 0.5700(17) 0.075(5) Uiso d 1
H H10 0.5152(18) 0.1888(8) 0.4067(18) 0.092(6) Uiso d 1
H H11 0.489(2) 0.2842(10) 0.4852(17) 0.104(7) Uiso d 1
H H12 0.6383(19) 0.3151(9) 0.6451(19) 0.104(7) Uiso d 1
H H14A 0.796(2) 0.2350(10) 0.839(2) 0.125(8) Uiso d 1
H H14B 0.838(2) 0.2951(12) 0.767(2) 0.133(8) Uiso d 1
H H14C 0.914(3) 0.2369(10) 0.741(2) 0.131(9) Uiso d 1

loop_
_atom_site_aniso_label
_atom_site_aniso_U_11
_atom_site_aniso_U_22
_atom_site_aniso_U_33
_atom_site_aniso_U_12
_atom_site_aniso_U_13
_atom_site_aniso_U_23
O1 0.1376(13) 0.1322(14) 0.1159(12) -0.0053(11) 0.0510(11) 0.0183(10)
O2 0.0910(9) 0.0629(7) 0.0984(9) -0.0112(7) 0.0080(8) 0.0032(7)
N1 0.0799(11) 0.0667(9) 0.0816(11) 0.0010(8) -0.0150(9) -0.0069(8)
N2 0.0709(9) 0.0630(9) 0.0688(9) -0.0049(7) -0.0005(7) -0.0018(7)
C1 0.0979(15) 0.0846(14) 0.0760(13) 0.0008(12) 0.0063(12) 0.0061(11)
C2 0.0993(14) 0.0608(11) 0.0671(11) 0.0033(10) -0.0075(10) 0.0013(9)
C3 0.132(2) 0.0886(17) 0.0760(14) 0.0162(15) -0.0067(15) -0.0102(12)
C4 0.173(3) 0.0621(15) 0.108(2) 0.0023(17) -0.029(2) -0.0098(14)
C5 0.156(3) 0.0672(16) 0.123(2) -0.0222(16) -0.0116(19) 0.0085(15)
C6 0.1133(18) 0.0702(14) 0.0970(16) -0.0151(12) 0.0007(14) 0.0097(12)
C7 0.0862(12) 0.0593(10) 0.0641(10) -0.0044(9) -0.0073(10) 0.0030(9)
C8 0.0821(12) 0.0608(10) 0.0662(12) -0.0044(9) -0.0026(10) -0.0005(9)
C9 0.0693(11) 0.0625(11) 0.0669(11) -0.0044(9) 0.0053(9) 0.0021(8)
C10 0.0692(12) 0.0848(14) 0.0781(12) 0.0037(10) -0.0038(11) 0.0058(11)
C11 0.0792(14) 0.0812(14) 0.0958(16) 0.0155(11) 0.0072(12) 0.0070(12)
C12 0.0846(14) 0.0691(13) 0.0930(15) 0.0054(11) 0.0195(12) -0.0039(11)
C13 0.0717(11) 0.0647(11) 0.0730(11) -0.0081(9) 0.0128(9) -0.0058(9)
C14 0.0944(17) 0.0871(15) 0.0855(16) -0.0145(14) 0.0044(13) -0.0210(12)

loop_
_atom_type_symbol
_atom_type_description
_atom_type_scat_dispersion_real
_atom_type_scat_dispersion_imag
_atom_type_scat_source
C C 0.0033 0.0016 'International Tables Vol C Tables 4.2.6.8 and 6.1.1.4'
H H 0.0000 0.0000 'International Tables Vol C Tables 4.2.6.8 and 6.1.1.4'
N N 0.0061 0.0033 'International Tables Vol C Tables 4.2.6.8 and 6.1.1.4'
O O 0.0106 0.0060 'International Tables Vol C Tables 4.2.6.8 and 6.1.1.4'

loop_
_geom_angle_atom_site_label_1
_geom_angle_atom_site_label_2
_geom_angle_atom_site_label_3
_geom_angle
O1 C1 O2 121.7(2)
O1 C1 C2 129.6(2)
O2 C1 C2 108.70(18)
C7 C2 C3 121.0(2)
C7 C2 C1 108.79(16)
C3 C2 C1 130.2(2)
C4 C3 C2 117.4(3)
C4 C3 H3 128.7(13)
C2 C3 H3 113.8(13)
C5 C4 C3 121.1(3)
C5 C4 H4 122.9(17)
C3 C4 H4 115.9(17)
C4 C5 C6 122.1(3)
C4 C5 H5 118.0(15)
C6 C5 H5 120.0(15)
C5 C6 C7 117.2(3)
C5 C6 H6 122.1(14)
C7 C6 H6 120.7(14)
C2 C7 C6 121.15(19)
C2 C7 C8 109.23(16)
C6 C7 C8 129.63(19)
N1 C8 O2 111.15(15)
N1 C8 C7 114.17(16)
O2 C8 C7 102.79(14)
N1 C8 H8 107.6(10)
O2 C8 H8 105.5(10)
C7 C8 H8 115.2(9)
N2 C9 C10 123.38(17)
N2 C9 N1 116.60(16)
C10 C9 N1 120.01(18)
C11 C10 C9 118.1(2)
C11 C10 H10 121.5(12)
C9 C10 H10 120.3(12)
C10 C11 C12 119.4(2)
C10 C11 H11 118.7(12)
C12 C11 H11 121.9(12)
C13 C12 C11 119.3(2)
C13 C12 H12 118.2(12)
C11 C12 H12 122.5(12)
N2 C13 C12 122.15(18)
N2 C13 C14 114.63(18)
C12 C13 C14 123.20(19)
C13 C14 H14A 112.6(13)
C13 C14 H14B 111.6(14)
H14A C14 H14B 108.8(19)
C13 C14 H14C 110.4(14)
H14A C14 H14C 107(2)
H14B C14 H14C 106(2)
C9 N1 C8 120.81(16)
C9 N1 H1 117.0(13)
C8 N1 H1 114.8(13)
C9 N2 C13 117.60(15)
C1 O2 C8 110.47(14)

loop_
_geom_bond_atom_site_label_1
_geom_bond_atom_site_label_2
_geom_bond_distance
C1 O1 1.201(2)
C1 O2 1.343(2)
C1 C2 1.460(3)
C2 C7 1.367(2)
C2 C3 1.396(3)
C3 C4 1.367(4)
C3 H3 0.95(2)
C4 C5 1.363(4)
C4 H4 0.93(3)
C5 C6 1.375(4)
C5 H5 1.00(3)
C6 C7 1.378(3)
C6 H6 0.99(2)
C7 C8 1.493(2)
C8 N1 1.401(2)
C8 O2 1.491(2)
C8 H8 0.982(18)
C9 N2 1.327(2)
C9 C10 1.383(2)
C9 N1 1.396(2)
C10 C11 1.367(3)
C10 H10 0.94(2)
C11 C12 1.376(3)
C11 H11 0.97(2)
C12 C13 1.365(3)
C12 H12 0.95(2)
C13 N2 1.352(2)
C13 C14 1.495(3)
C14 H14A 1.02(2)
C14 H14B 0.97(3)
C14 H14C 0.97(2)
N1 H1 0.88(2)

loop_
_geom_hbond_atom_site_label_D
_geom_hbond_atom_site_label_H
_geom_hbond_atom_site_label_A
_geom_hbond_site_symmetry_A
_geom_hbond_distance_DH
_geom_hbond_distance_HA
_geom_hbond_distance_DA
_geom_hbond_angle_DHA
N1 H1 O1 6_556 0.88(2) 2.08(2) 2.955(2) 174.9(19)
C4 H4 N2 2_654 0.93(3) 2.78(3) 3.417(3) 126.99(18)
C11 H11 N2 3_456 0.97(2) 2.70(2) 3.623(2) 158.83(19)
C14 H14A Cg1 8_566 1.02(2) 2.98(2) 3.780(3) 136.3(2)

loop_
_geom_torsion_atom_site_label_1
_geom_torsion_atom_site_label_2
_geom_torsion_atom_site_label_3
_geom_torsion_atom_site_label_4
_geom_torsion
O1 C1 C2 C7 -177.3(2)
O2 C1 C2 C7 1.7(2)
O1 C1 C2 C3 1.0(4)
O2 C1 C2 C3 -179.99(19)
C7 C2 C3 C4 -1.0(3)
C1 C2 C3 C4 -179.2(2)
C2 C3 C4 C5 1.5(4)
C3 C4 C5 C6 -0.7(4)
C4 C5 C6 C7 -0.6(4)
C3 C2 C7 C6 -0.2(3)
C1 C2 C7 C6 178.32(18)
C3 C2 C7 C8 179.97(18)
C1 C2 C7 C8 -1.5(2)
C5 C6 C7 C2 1.0(3)
C5 C6 C7 C8 -179.2(2)
C2 C7 C8 N1 121.33(18)
C6 C7 C8 N1 -58.5(3)
C2 C7 C8 O2 0.84(19)
C6 C7 C8 O2 -178.99(19)
N2 C9 C10 C11 1.8(3)
N1 C9 C10 C11 -179.36(17)
C9 C10 C11 C12 -1.9(3)
C10 C11 C12 C13 0.1(3)
C11 C12 C13 N2 2.1(3)
C11 C12 C13 C14 -176.25(19)
N2 C9 N1 C8 -20.1(2)
C10 C9 N1 C8 160.99(17)
O2 C8 N1 C9 -73.3(2)
C7 C8 N1 C9 170.95(16)
C10 C9 N2 C13 0.3(2)
N1 C9 N2 C13 -178.60(15)
C12 C13 N2 C9 -2.3(2)
C14 C13 N2 C9 176.23(16)
O1 C1 O2 C8 177.9(2)
C2 C1 O2 C8 -1.1(2)
N1 C8 O2 C1 -122.34(17)
C7 C8 O2 C1 0.2(2)

loop_
_cod_related_entry_id
_cod_related_entry_database
_cod_related_entry_code
1 ChemSpider 2411649
